data_1543269
loop_
_publ_author_name
'Xu, Ning'
'Gu, Da-Wei'
'Zi, Jing'
'Wu, Xin-Yan'
'Guo, Xun-Xiang'

_publ_section_title
;
 Enantioselective Synthesis of 3-Alkynyl-3-hydroxyindolin-2-ones by
 Copper-Catalyzed Asymmetric Addition of Terminal Alkynes to Isatins.
;
_journal_issue 10
_journal_name_full 'Organic letters'
_journal_page_first 2439
_journal_page_last 2442
_journal_paper_doi 10.1021/acs.orglett.6b00971
_journal_volume 18
_journal_year 2016
_chemical_formula_moiety 'C23 H16 Br N O2'
_chemical_formula_sum 'C23 H16 Br N O2'
_chemical_formula_weight 418.28
_chemical_name_systematic
;
 ?
;
_space_group_crystal_system monoclinic
_space_group_IT_number 15
_space_group_name_Hall '-C 2yc'
_space_group_name_H-M_alt 'C 1 2/c 1'
_symmetry_space_group_name_Hall '-C 2yc'
_symmetry_space_group_name_H-M 'C 1 2/c 1'
_atom_sites_solution_hydrogens geom
_audit_creation_method SHELXL-2014
_cell_angle_alpha 90
_cell_angle_beta 116.7950(10)
_cell_angle_gamma 90
_cell_formula_units_Z 8
_cell_length_a 17.9232(8)
_cell_length_b 12.4144(5)
_cell_length_c 19.2095(8)
_cell_measurement_reflns_used 9932
_cell_measurement_temperature 180(2)
_cell_measurement_theta_max 68.290
_cell_measurement_theta_min 4.30
_cell_volume 3815.3(3)
_computing_cell_refinement 'Bruker SAINT'
_computing_data_collection 'Bruker APEX2'
_computing_data_reduction 'Bruker SAINT'
_computing_molecular_graphics 'Bruker SHELXTL'
_computing_publication_material 'Bruker SHELXTL'
_computing_structure_refinement 'SHELXL-2014 (Sheldrick, 2014)'
_computing_structure_solution 'SHELXS-97 (Sheldrick 2008)'
_diffrn_ambient_temperature 180(2)
_diffrn_measured_fraction_theta_full 0.968
_diffrn_measured_fraction_theta_max 0.968
_diffrn_measurement_device_type 'CCD area detector'
_diffrn_measurement_method 'phi and omega scans'
_diffrn_radiation_type CuK\a
_diffrn_radiation_wavelength 1.54178
_diffrn_reflns_av_R_equivalents 0.0266
_diffrn_reflns_av_unetI/netI 0.0226
_diffrn_reflns_Laue_measured_fraction_full 0.968
_diffrn_reflns_Laue_measured_fraction_max 0.968
_diffrn_reflns_limit_h_max 21
_diffrn_reflns_limit_h_min -21
_diffrn_reflns_limit_k_max 14
_diffrn_reflns_limit_k_min -14
_diffrn_reflns_limit_l_max 23
_diffrn_reflns_limit_l_min -23
_diffrn_reflns_number 18484
_diffrn_reflns_point_group_measured_fraction_full 0.968
_diffrn_reflns_point_group_measured_fraction_max 0.968
_diffrn_reflns_theta_full 67.679
_diffrn_reflns_theta_max 68.290
_diffrn_reflns_theta_min 4.508
_diffrn_source 'sealed tube'
_exptl_absorpt_coefficient_mu 3.074
_exptl_absorpt_correction_type none
_exptl_crystal_colour yellow
_exptl_crystal_density_diffrn 1.456
_exptl_crystal_description block
_exptl_crystal_F_000 1696
_exptl_crystal_size_max 0.1
_exptl_crystal_size_mid 0.08
_exptl_crystal_size_min 0.06
_refine_diff_density_max 0.507
_refine_diff_density_min -0.554
_refine_diff_density_rms 0.162
_refine_ls_extinction_method none
_refine_ls_goodness_of_fit_ref 1.256
_refine_ls_hydrogen_treatment constr
_refine_ls_matrix_type full
_refine_ls_number_parameters 244
_refine_ls_number_reflns 3380
_refine_ls_number_restraints 0
_refine_ls_restrained_S_all 1.256
_refine_ls_R_factor_all 0.0394
_refine_ls_R_factor_gt 0.0360
_refine_ls_shift/su_max 0.000
_refine_ls_shift/su_mean 0.000
_refine_ls_structure_factor_coef Fsqd
_refine_ls_weighting_details 'w=1/[\s^2^(Fo^2^)+(0.0533P)^2^+10.1969P] where P=(Fo^2^+2Fc^2^)/3'
_refine_ls_weighting_scheme calc
_refine_ls_wR_factor_gt 0.1109
_refine_ls_wR_factor_ref 0.1215
_reflns_Friedel_coverage 0.000
_reflns_Friedel_fraction_full 0.968
_reflns_Friedel_fraction_max 0.922
_reflns_number_gt 3241
_reflns_number_total 3380
_reflns_threshold_expression 'I > 2\s(I)'
_cod_data_source_file ol6b00971_si_002.cif
_cod_data_source_block p
_cod_depositor_comments 'Adding full bibliography for 1543269.cif.'
_cod_database_code 1543269
_shelx_space_group_comment
;
The symmetry employed for this shelxl refinement is uniquely defined
by the following loop, which should always be used as a source of
symmetry information in preference to the above space-group names.
They are only intended as comments.
;
_shelxl_version_number 2014-3

loop_
_space_group_symop_operation_xyz
'x, y, z'
'-x, y, -z+1/2'
'x+1/2, y+1/2, z'
'-x+1/2, y+1/2, -z+1/2'
'-x, -y, -z'
'x, -y, z-1/2'
'-x+1/2, -y+1/2, -z'
'x+1/2, -y+1/2, z-1/2'

loop_
_atom_site_label
_atom_site_type_symbol
_atom_site_fract_x
_atom_site_fract_y
_atom_site_fract_z
_atom_site_U_iso_or_equiv
_atom_site_adp_type
_atom_site_occupancy
_atom_site_site_symmetry_order
_atom_site_calc_flag
_atom_site_refinement_flags_posn
_atom_site_refinement_flags_adp
Br1 Br 0.13227(2) 0.10413(3) 0.24381(2) 0.03490(15) Uani 1 1 d . .
C1 C 0.21473(18) 0.1567(2) 0.34067(17) 0.0240(6) Uani 1 1 d . .
C2 C 0.25222(18) 0.2562(2) 0.34315(16) 0.0221(6) Uani 1 1 d . .
H2A H 0.2359 0.2992 0.2977 0.026 Uiso 1 1 calc R U
C3 C 0.31372(18) 0.2891(2) 0.41411(17) 0.0203(6) Uani 1 1 d . .
C4 C 0.33665(17) 0.2262(2) 0.48082(16) 0.0200(6) Uani 1 1 d . .
C5 C 0.29824(18) 0.1285(2) 0.47855(17) 0.0226(6) Uani 1 1 d . .
H5A H 0.3136 0.0865 0.5243 0.027 Uiso 1 1 calc R U
C6 C 0.23634(19) 0.0941(2) 0.40677(19) 0.0249(6) Uani 1 1 d . .
H6A H 0.2087 0.0275 0.4030 0.030 Uiso 1 1 calc R U
C7 C 0.36601(19) 0.3909(2) 0.43706(18) 0.0234(6) Uani 1 1 d . .
C8 C 0.42072(19) 0.3739(2) 0.52649(17) 0.0238(6) Uani 1 1 d . .
C9 C 0.3135(2) 0.4880(2) 0.42261(17) 0.0266(6) Uani 1 1 d . .
C10 C 0.2671(2) 0.5634(2) 0.40908(19) 0.0296(7) Uani 1 1 d . .
C11 C 0.2103(2) 0.6536(2) 0.39000(19) 0.0303(7) Uani 1 1 d . .
C12 C 0.1938(3) 0.7148(3) 0.3248(2) 0.0439(9) Uani 1 1 d . .
H12A H 0.2201 0.6974 0.2930 0.053 Uiso 1 1 calc R U
C13 C 0.1392(3) 0.8014(3) 0.3051(3) 0.0556(11) Uani 1 1 d . .
H13A H 0.1280 0.8424 0.2597 0.067 Uiso 1 1 calc R U
C14 C 0.1015(2) 0.8281(3) 0.3509(3) 0.0499(10) Uani 1 1 d . .
H14A H 0.0648 0.8882 0.3377 0.060 Uiso 1 1 calc R U
C15 C 0.1168(3) 0.7675(4) 0.4159(3) 0.0617(12) Uani 1 1 d . .
H15A H 0.0900 0.7853 0.4472 0.074 Uiso 1 1 calc R U
C16 C 0.1714(3) 0.6805(3) 0.4361(3) 0.0523(10) Uani 1 1 d . .
H16A H 0.1821 0.6394 0.4813 0.063 Uiso 1 1 calc R U
C17 C 0.43870(18) 0.2310(2) 0.62409(16) 0.0240(6) Uani 1 1 d . .
H17A H 0.3948 0.2066 0.6384 0.029 Uiso 1 1 calc R U
H17B H 0.4722 0.2871 0.6619 0.029 Uiso 1 1 calc R U
C18 C 0.4945(2) 0.1371(3) 0.62965(18) 0.0282(6) Uani 1 1 d . .
C19 C 0.5617(3) 0.1517(3) 0.6135(3) 0.0535(11) Uani 1 1 d . .
H19A H 0.5719 0.2203 0.5976 0.064 Uiso 1 1 calc R U
C20 C 0.6143(4) 0.0658(4) 0.6206(4) 0.0825(19) Uani 1 1 d . .
H20A H 0.6611 0.0759 0.6106 0.099 Uiso 1 1 calc R U
C21 C 0.5982(4) -0.0349(4) 0.6425(4) 0.0777(17) Uani 1 1 d . .
H21A H 0.6325 -0.0944 0.6446 0.093 Uiso 1 1 calc R U
C22 C 0.5338(3) -0.0489(4) 0.6608(3) 0.0634(13) Uani 1 1 d . .
H22A H 0.5243 -0.1172 0.6776 0.076 Uiso 1 1 calc R U
C23 C 0.4818(2) 0.0380(3) 0.6548(2) 0.0437(9) Uani 1 1 d . .
H23A H 0.4373 0.0287 0.6682 0.052 Uiso 1 1 calc R U
N1 N 0.39906(15) 0.27779(18) 0.54602(14) 0.0214(5) Uani 1 1 d . .
O1 O 0.41836(14) 0.39352(16) 0.39959(13) 0.0291(5) Uani 1 1 d . .
H1A H 0.4480 0.4493 0.4131 0.044 Uiso 1 1 calc R U
O2 O 0.47463(15) 0.43436(18) 0.57048(13) 0.0333(5) Uani 1 1 d . .

loop_
_atom_site_aniso_label
_atom_site_aniso_U_11
_atom_site_aniso_U_22
_atom_site_aniso_U_33
_atom_site_aniso_U_23
_atom_site_aniso_U_13
_atom_site_aniso_U_12
Br1 0.0311(2) 0.0339(2) 0.0309(2) -0.00905(12) 0.00620(16) -0.00614(13)
C1 0.0219(15) 0.0207(14) 0.0298(15) -0.0057(11) 0.0118(12) -0.0006(11)
C2 0.0229(15) 0.0190(13) 0.0254(14) -0.0005(11) 0.0119(12) 0.0027(11)
C3 0.0225(15) 0.0155(12) 0.0272(14) -0.0010(10) 0.0150(12) 0.0008(10)
C4 0.0191(14) 0.0185(13) 0.0248(14) -0.0022(10) 0.0119(12) 0.0020(10)
C5 0.0242(15) 0.0171(12) 0.0291(15) 0.0010(11) 0.0142(13) -0.0009(11)
C6 0.0242(16) 0.0169(13) 0.0375(17) -0.0034(11) 0.0174(14) -0.0024(11)
C7 0.0273(16) 0.0195(14) 0.0266(15) -0.0021(11) 0.0150(13) -0.0041(11)
C8 0.0258(16) 0.0217(13) 0.0273(15) -0.0026(11) 0.0149(13) -0.0023(12)
C9 0.0360(17) 0.0192(14) 0.0274(15) -0.0006(11) 0.0168(13) -0.0036(12)
C10 0.0382(18) 0.0215(15) 0.0335(16) -0.0002(12) 0.0199(15) -0.0020(13)
C11 0.0364(18) 0.0182(14) 0.0366(17) -0.0030(12) 0.0167(15) 0.0007(12)
C12 0.057(2) 0.0350(19) 0.048(2) 0.0087(16) 0.032(2) 0.0129(17)
C13 0.068(3) 0.037(2) 0.059(3) 0.0162(18) 0.026(2) 0.0187(19)
C14 0.037(2) 0.0295(18) 0.070(3) -0.0043(17) 0.0123(19) 0.0088(15)
C15 0.068(3) 0.051(2) 0.082(3) -0.003(2) 0.048(3) 0.018(2)
C16 0.073(3) 0.044(2) 0.056(2) 0.0081(18) 0.043(2) 0.017(2)
C17 0.0222(15) 0.0284(15) 0.0228(14) -0.0002(11) 0.0114(12) 0.0023(12)
C18 0.0275(16) 0.0315(15) 0.0266(15) 0.0020(12) 0.0130(13) 0.0072(13)
C19 0.057(3) 0.045(2) 0.081(3) 0.011(2) 0.050(3) 0.0150(19)
C20 0.089(4) 0.066(3) 0.139(5) 0.024(3) 0.092(4) 0.034(3)
C21 0.084(4) 0.059(3) 0.114(5) 0.024(3) 0.066(4) 0.042(3)
C22 0.060(3) 0.041(2) 0.088(3) 0.027(2) 0.032(3) 0.020(2)
C23 0.038(2) 0.041(2) 0.057(2) 0.0194(17) 0.0253(18) 0.0127(16)
N1 0.0208(12) 0.0196(11) 0.0232(12) -0.0012(9) 0.0095(10) -0.0021(9)
O1 0.0333(12) 0.0266(11) 0.0358(12) -0.0060(8) 0.0230(11) -0.0085(9)
O2 0.0337(13) 0.0309(11) 0.0315(11) -0.0063(9) 0.0114(10) -0.0141(10)

loop_
_atom_type_symbol
_atom_type_description
_atom_type_scat_dispersion_real
_atom_type_scat_dispersion_imag
_atom_type_scat_source
C C 0.0181 0.0091 'International Tables Vol C Tables 4.2.6.8 and 6.1.1.4'
H H 0.0000 0.0000 'International Tables Vol C Tables 4.2.6.8 and 6.1.1.4'
N N 0.0311 0.0180 'International Tables Vol C Tables 4.2.6.8 and 6.1.1.4'
O O 0.0492 0.0322 'International Tables Vol C Tables 4.2.6.8 and 6.1.1.4'
Br Br -0.6763 1.2805 'International Tables Vol C Tables 4.2.6.8 and 6.1.1.4'

loop_
_geom_angle_atom_site_label_1
_geom_angle_atom_site_label_2
_geom_angle_atom_site_label_3
_geom_angle
C6 C1 C2 122.2(3)
C6 C1 Br1 118.6(2)
C2 C1 Br1 119.2(2)
C3 C2 C1 117.1(3)
C2 C3 C4 121.2(3)
C2 C3 C7 130.6(3)
C4 C3 C7 108.2(2)
C5 C4 C3 121.7(3)
C5 C4 N1 127.8(3)
C3 C4 N1 110.5(2)
C4 C5 C6 117.5(3)
C1 C6 C5 120.3(3)
O1 C7 C9 113.4(2)
O1 C7 C3 109.6(2)
C9 C7 C3 111.6(3)
O1 C7 C8 109.3(2)
C9 C7 C8 110.4(2)
C3 C7 C8 101.9(2)
O2 C8 N1 126.0(3)
O2 C8 C7 126.2(3)
N1 C8 C7 107.8(2)
C10 C9 C7 176.4(3)
C9 C10 C11 178.1(3)
C12 C11 C16 118.8(3)
C12 C11 C10 119.7(3)
C16 C11 C10 121.5(3)
C11 C12 C13 120.8(4)
C14 C13 C12 120.2(4)
C13 C14 C15 119.8(4)
C14 C15 C16 120.4(4)
C15 C16 C11 120.0(4)
N1 C17 C18 112.4(2)
C23 C18 C19 119.5(3)
C23 C18 C17 120.4(3)
C19 C18 C17 120.0(3)
C18 C19 C20 119.9(4)
C19 C20 C21 119.8(4)
C22 C21 C20 120.5(4)
C21 C22 C23 119.5(4)
C18 C23 C22 120.7(4)
C8 N1 C4 111.5(2)
C8 N1 C17 124.4(2)
C4 N1 C17 123.9(2)

loop_
_geom_bond_atom_site_label_1
_geom_bond_atom_site_label_2
_geom_bond_distance
Br1 C1 1.896(3)
C1 C6 1.387(4)
C1 C2 1.396(4)
C2 C3 1.373(4)
C3 C4 1.395(4)
C3 C7 1.516(4)
C4 C5 1.386(4)
C4 N1 1.403(4)
C5 C6 1.391(4)
C7 O1 1.417(3)
C7 C9 1.476(4)
C7 C8 1.562(4)
C8 O2 1.214(4)
C8 N1 1.359(4)
C9 C10 1.200(5)
C10 C11 1.446(4)
C11 C12 1.377(5)
C11 C16 1.392(5)
C12 C13 1.386(5)
C13 C14 1.370(6)
C14 C15 1.375(7)
C15 C16 1.389(6)
C17 N1 1.460(4)
C17 C18 1.508(4)
C18 C23 1.378(5)
C18 C19 1.386(5)
C19 C20 1.387(6)
C20 C21 1.389(7)
C21 C22 1.362(7)
C22 C23 1.395(6)

loop_
_geom_hbond_atom_site_label_D
_geom_hbond_atom_site_label_H
_geom_hbond_atom_site_label_A
_geom_hbond_distance_DH
_geom_hbond_distance_HA
_geom_hbond_distance_DA
_geom_hbond_angle_DHA
_geom_hbond_site_symmetry_A
O1 H1A O2 0.84 1.93 2.753(3) 167.7 5_666
C17 H17B Br1 0.99 2.91 3.784(3) 148.0 8_556
O1 H1A O2 0.84 1.93 2.753(3) 167.7 5_666
C17 H17B Br1 0.99 2.91 3.784(3) 148.0 8_556
C17 H17B Br1 0.99 2.91 3.784(3) 148.0 8_556
O1 H1A O2 0.84 1.93 2.753(3) 167.7 5_666
C17 H17B Br1 0.99 2.91 3.784(3) 148.0 8_556
O1 H1A O2 0.84 1.93 2.753(3) 167.7 5_666
